data_4105588
loop_
_publ_author_name
'Didier G. Pintori'
'Michael F. Greaney'

_publ_contact_author_email S.Parsons@ed.ac.uk
_publ_contact_author_name 'Simon Parsons'
_publ_section_title
;
 Intramolecular Oxidative C-H Coupling for Medium-Ring Synthesis
;
_journal_name_full 'Journal of the American Chemical Society'
_journal_page_first 1209
_journal_page_last 1211
_journal_paper_doi 10.1021/ja1090854
_journal_volume 133
_journal_year 2011
_chemical_compound_source 'Didier Pintori - reaction DP803B'
_chemical_formula_moiety 'C18 H14 F1 N1 O1'
_chemical_formula_sum 'C18 H14 F N O'
_chemical_formula_weight 279.31
_space_group_IT_number 14
_symmetry_cell_setting monoclinic
_symmetry_space_group_name_Hall '-P 2yn'
_symmetry_space_group_name_H-M 'P 1 21/n 1'
_atom_sites_solution_hydrogens geom
_atom_sites_solution_primary direct
_audit_creation_date 10-06-21
_audit_creation_method CRYSTALS_ver_14.09
_cell_angle_alpha 90
_cell_angle_beta 92.315(2)
_cell_angle_gamma 90
_cell_formula_units_Z 4
_cell_length_a 11.8879(3)
_cell_length_b 9.0693(3)
_cell_length_c 12.4154(3)
_cell_measurement_reflns_used 7036
_cell_measurement_temperature 100
_cell_measurement_theta_max 73
_cell_measurement_theta_min 4
_cell_volume 1337.47(6)
_computing_cell_refinement 'CrysAlis RED, (Oxford Diffraction, 2002)'
_computing_data_collection 'CrysAlis CCD, (Oxford Diffraction, 2002)'
_computing_data_reduction 'CrysAlis RED, (Oxford Diffraction, 2002)'
_computing_molecular_graphics 'CAMERON (Watkin et al., 1996)'
_computing_publication_material 'CRYSTALS (Betteridge et al., 2003)'
_computing_structure_refinement 'CRYSTALS (Betteridge et al., 2003)'
_computing_structure_solution 'SIR92 (Altomare et al., 1994)'
_diffrn_ambient_temperature 100
_diffrn_measured_fraction_theta_full 0.996
_diffrn_measured_fraction_theta_max 0.973
_diffrn_measurement_device Area
_diffrn_measurement_device_type 'Oxford Diffraction XCALIBUR'
_diffrn_measurement_method \w
_diffrn_radiation_monochromator graphite
_diffrn_radiation_type 'Cu K\a'
_diffrn_radiation_wavelength 1.54178
_diffrn_reflns_av_R_equivalents 0.026
_diffrn_reflns_limit_h_max 13
_diffrn_reflns_limit_h_min -14
_diffrn_reflns_limit_k_max 9
_diffrn_reflns_limit_k_min -10
_diffrn_reflns_limit_l_max 15
_diffrn_reflns_limit_l_min -15
_diffrn_reflns_number 10234
_diffrn_reflns_theta_full 68.880
_diffrn_reflns_theta_max 73.277
_diffrn_reflns_theta_min 5.050
_diffrn_standards_number 0
_exptl_absorpt_coefficient_mu 0.778
_exptl_absorpt_correction_T_max 0.95
_exptl_absorpt_correction_T_min 0.70
_exptl_absorpt_correction_type multi-scan
_exptl_absorpt_process_details 'DENZO/SCALEPACK (Otwinowski & Minor, 1997)'
_exptl_crystal_colour colourless
_exptl_crystal_density_diffrn 1.387
_exptl_crystal_description block
_exptl_crystal_F_000 584
_exptl_crystal_size_max 0.170
_exptl_crystal_size_mid 0.170
_exptl_crystal_size_min 0.070
_refine_diff_density_max 0.21
_refine_diff_density_min -0.24
_refine_ls_extinction_method none
_refine_ls_goodness_of_fit_ref 0.9536
_refine_ls_hydrogen_treatment none
_refine_ls_matrix_type full
_refine_ls_number_parameters 190
_refine_ls_number_reflns 2617
_refine_ls_number_restraints 0
_refine_ls_R_factor_all 0.0429
_refine_ls_R_factor_gt 0.0367
_refine_ls_shift/su_max 0.0002882
_refine_ls_shift/su_mean 0.0000364
_refine_ls_structure_factor_coef Fsqd
_refine_ls_weighting_details
;
 Method= Modified Sheldrick 
 w=1/[\s^2^(F^2^) + ( 0.07P)^2^ + 0.43P] 
 ,where P=(max(Fo^2^,0) + 2Fc^2^)/3 
;
_refine_ls_weighting_scheme calc
_refine_ls_wR_factor_all 0.1024
_refine_ls_wR_factor_gt 0.0995
_refine_ls_wR_factor_ref 0.1024
_reflns_limit_h_max 14
_reflns_limit_h_min -14
_reflns_limit_k_max 10
_reflns_limit_k_min 0
_reflns_limit_l_max 15
_reflns_limit_l_min 0
_reflns_number_gt 2191
_reflns_number_total 2619
_reflns_threshold_expression I>2.0\s(I)
_oxford_diffrn_Wilson_B_factor 2.12
_oxford_diffrn_Wilson_scale 3.28
_oxford_refine_ls_r_factor_ref 0.0429
_oxford_refine_ls_scale 0.5459(14)
_oxford_reflns_number_all 2617
_oxford_reflns_threshold_expression_ref I>-10.0\s(I)
_oxford_structure_analysis_title 'mg0007 in P2(1)/n'
_cod_data_source_file ja1090854_si_003.cif
_cod_data_source_block mg0007
_cod_original_sg_symbol_Hall '-P 2yn '
_cod_original_sg_symbol_H-M 'P 1 21/n 1 '
_cod_original_formula_sum 'C18 H14 F1 N1 O1'
_cod_database_code 4105588

loop_
_symmetry_equiv_pos_as_xyz
x,y,z
-x,-y,-z
-x+1/2,y+1/2,-z+1/2
x+1/2,-y+1/2,z+1/2

loop_
_atom_site_label
_atom_site_type_symbol
_atom_site_fract_x
_atom_site_fract_y
_atom_site_fract_z
_atom_site_U_iso_or_equiv
_atom_site_occupancy
_atom_site_adp_type
N1 N 0.63281(9) -0.01830(12) 0.43737(8) 0.0224 1.0000 Uani
C2 C 0.59721(10) -0.09912(15) 0.34715(10) 0.0231 1.0000 Uani
C3 C 0.56868(11) -0.24779(15) 0.33845(11) 0.0274 1.0000 Uani
C4 C 0.53745(11) -0.29932(15) 0.23668(12) 0.0304 1.0000 Uani
C5 C 0.53504(11) -0.20676(16) 0.14604(11) 0.0295 1.0000 Uani
C6 C 0.56409(11) -0.05950(16) 0.15522(10) 0.0264 1.0000 Uani
C7 C 0.59492(10) -0.00361(14) 0.25754(10) 0.0232 1.0000 Uani
C8 C 0.63195(10) 0.13900(14) 0.29683(10) 0.0232 1.0000 Uani
C81 C 0.64945(11) 0.27133(15) 0.23518(11) 0.0265 1.0000 Uani
O82 O 0.61959(9) 0.28698(12) 0.14044(8) 0.0346 1.0000 Uani
C9 C 0.65464(10) 0.12340(14) 0.40686(10) 0.0221 1.0000 Uani
C10 C 0.69957(10) 0.22920(14) 0.48772(10) 0.0229 1.0000 Uani
C11 C 0.65460(11) 0.36942(15) 0.49792(10) 0.0252 1.0000 Uani
F11 F 0.56293(7) 0.40598(9) 0.43416(6) 0.0298 1.0000 Uani
C12 C 0.69718(12) 0.47289(15) 0.56993(11) 0.0280 1.0000 Uani
C13 C 0.78964(12) 0.43384(16) 0.63537(11) 0.0294 1.0000 Uani
C14 C 0.83594(11) 0.29348(15) 0.62954(11) 0.0278 1.0000 Uani
C15 C 0.79231(10) 0.18981(15) 0.55648(10) 0.0243 1.0000 Uani
C16 C 0.84578(11) 0.03980(15) 0.54354(10) 0.0259 1.0000 Uani
C17 C 0.77404(11) -0.09163(15) 0.57950(10) 0.0263 1.0000 Uani
C18 C 0.64932(11) -0.07174(15) 0.54790(10) 0.0254 1.0000 Uani
H3 H 0.5706 -0.3109 0.3996 0.0329 1.0000 Uiso
H4 H 0.5171 -0.4000 0.2279 0.0365 1.0000 Uiso
H5 H 0.5131 -0.2458 0.0774 0.0354 1.0000 Uiso
H6 H 0.5632 0.0025 0.0935 0.0317 1.0000 Uiso
H8 H 0.6866 0.3516 0.2705 0.0318 1.0000 Uiso
H12 H 0.6642 0.5680 0.5746 0.0336 1.0000 Uiso
H13 H 0.8217 0.5037 0.6847 0.0353 1.0000 Uiso
H14 H 0.8983 0.2679 0.6761 0.0334 1.0000 Uiso
H161 H 0.9176 0.0386 0.5867 0.0311 1.0000 Uiso
H162 H 0.8612 0.0262 0.4664 0.0311 1.0000 Uiso
H171 H 0.7823 -0.1013 0.6589 0.0315 1.0000 Uiso
H172 H 0.8016 -0.1825 0.5452 0.0315 1.0000 Uiso
H181 H 0.6163 0.0003 0.5975 0.0305 1.0000 Uiso
H182 H 0.6107 -0.1678 0.5544 0.0305 1.0000 Uiso

loop_
_atom_site_aniso_label
_atom_site_aniso_U_11
_atom_site_aniso_U_22
_atom_site_aniso_U_33
_atom_site_aniso_U_23
_atom_site_aniso_U_13
_atom_site_aniso_U_12
N1 0.0218(5) 0.0211(5) 0.0240(5) 0.0012(4) -0.0016(4) 0.0006(4)
C2 0.0186(6) 0.0246(7) 0.0259(6) -0.0015(5) -0.0004(5) 0.0017(5)
C3 0.0245(7) 0.0234(7) 0.0341(7) 0.0014(5) -0.0010(5) -0.0003(5)
C4 0.0265(7) 0.0239(7) 0.0406(8) -0.0041(6) -0.0025(5) -0.0013(5)
C5 0.0241(7) 0.0326(8) 0.0316(7) -0.0074(6) -0.0034(5) 0.0009(5)
C6 0.0210(6) 0.0311(7) 0.0271(6) -0.0004(5) -0.0012(5) 0.0005(5)
C7 0.0182(6) 0.0239(7) 0.0275(6) 0.0006(5) -0.0002(5) 0.0008(5)
C8 0.0190(6) 0.0237(7) 0.0268(6) 0.0007(5) -0.0010(4) 0.0009(5)
C81 0.0228(6) 0.0258(7) 0.0309(7) 0.0025(5) -0.0005(5) -0.0010(5)
O82 0.0362(6) 0.0362(6) 0.0309(5) 0.0099(4) -0.0041(4) -0.0044(4)
C9 0.0176(6) 0.0207(6) 0.0278(6) 0.0005(5) 0.0003(4) 0.0014(4)
C10 0.0207(6) 0.0237(7) 0.0243(6) 0.0001(5) 0.0011(5) -0.0005(5)
C11 0.0221(6) 0.0250(7) 0.0283(6) 0.0023(5) -0.0011(5) 0.0002(5)
F11 0.0276(4) 0.0249(4) 0.0364(4) 0.0004(3) -0.0053(3) 0.0048(3)
C12 0.0288(7) 0.0219(7) 0.0335(7) -0.0026(5) 0.0032(5) -0.0005(5)
C13 0.0294(7) 0.0292(7) 0.0294(7) -0.0050(5) 0.0004(5) -0.0047(5)
C14 0.0239(6) 0.0321(7) 0.0271(6) -0.0010(5) -0.0023(5) -0.0005(5)
C15 0.0211(6) 0.0266(7) 0.0252(6) -0.0001(5) 0.0018(5) 0.0007(5)
C16 0.0221(6) 0.0283(7) 0.0270(6) -0.0007(5) -0.0019(5) 0.0039(5)
C17 0.0265(6) 0.0267(7) 0.0254(6) 0.0024(5) -0.0014(5) 0.0051(5)
C18 0.0275(7) 0.0247(7) 0.0239(6) 0.0030(5) -0.0001(5) 0.0016(5)

loop_
_atom_type_symbol
_atom_type_scat_dispersion_real
_atom_type_scat_dispersion_imag
_atom_type_scat_Cromer_Mann_a1
_atom_type_scat_Cromer_Mann_b1
_atom_type_scat_Cromer_Mann_a2
_atom_type_scat_Cromer_Mann_b2
_atom_type_scat_Cromer_Mann_a3
_atom_type_scat_Cromer_Mann_b3
_atom_type_scat_Cromer_Mann_a4
_atom_type_scat_Cromer_Mann_b4
_atom_type_scat_Cromer_Mann_c
_atom_type_scat_source
C 0.0181 0.0091 2.3100 20.8439 1.0200 10.2075 1.5886 0.5687 0.8650 51.6512 0.2156 'International Tables Vol C 4.2.6.8 and 6.1.1.4'
H 0.0000 0.0000 0.4930 10.5109 0.3229 26.1257 0.1402 3.1424 0.0408 57.7998 0.0030 'International Tables Vol C 4.2.6.8 and 6.1.1.4'
N 0.0311 0.0180 12.2126 0.0057 3.1322 9.8933 2.0125 28.9975 1.1663 0.5826 -11.5290 'International Tables Vol C 4.2.6.8 and 6.1.1.4'
O 0.0492 0.0322 3.0485 13.2771 2.2868 5.7011 1.5463 0.3239 0.8670 32.9089 0.2508 'International Tables Vol C 4.2.6.8 and 6.1.1.4'
F 0.0727 0.0534 3.5392 10.2825 2.6412 4.2944 1.5170 0.2615 1.0243 26.1476 0.2776 'International Tables Vol C 4.2.6.8 and 6.1.1.4'

loop_
_geom_angle_atom_site_label_1
_geom_angle_atom_site_label_2
_geom_angle_atom_site_label_3
_geom_angle
_geom_angle_publ_flag
C2 N1 C9 109.10(10) yes
C2 N1 C18 127.36(11) yes
C9 N1 C18 123.51(11) yes
N1 C2 C3 129.63(12) yes
N1 C2 C7 107.91(11) yes
C3 C2 C7 122.45(12) yes
C2 C3 C4 116.94(12) yes
C2 C3 H3 121.5 no
C4 C3 H3 121.5 no
C3 C4 C5 121.75(13) yes
C3 C4 H4 119.1 no
C5 C4 H4 119.1 no
C4 C5 C6 120.97(13) yes
C4 C5 H5 119.5 no
C6 C5 H5 119.5 no
C5 C6 C7 118.61(12) yes
C5 C6 H6 120.7 no
C7 C6 H6 120.7 no
C2 C7 C6 119.26(12) yes
C2 C7 C8 106.72(11) yes
C6 C7 C8 133.97(12) yes
C7 C8 C81 127.87(12) yes
C7 C8 C9 106.58(11) yes
C81 C8 C9 125.45(12) yes
C8 C81 O82 124.34(12) yes
C8 C81 H8 117.8 no
O82 C81 H8 117.8 no
C8 C9 N1 109.68(11) yes
C8 C9 C10 130.88(12) yes
N1 C9 C10 119.40(11) yes
C9 C10 C11 121.92(11) yes
C9 C10 C15 119.98(12) yes
C11 C10 C15 118.09(12) yes
C10 C11 F11 118.20(11) yes
C10 C11 C12 123.40(12) yes
F11 C11 C12 118.40(12) yes
C11 C12 C13 117.91(13) yes
C11 C12 H12 121.0 no
C13 C12 H12 121.0 no
C12 C13 C14 120.65(12) yes
C12 C13 H13 119.7 no
C14 C13 H13 119.7 no
C13 C14 C15 120.97(12) yes
C13 C14 H14 119.5 no
C15 C14 H14 119.5 no
C10 C15 C14 118.95(12) yes
C10 C15 C16 118.96(11) yes
C14 C15 C16 121.97(12) yes
C15 C16 C17 115.13(11) yes
C15 C16 H161 108.0 no
C17 C16 H161 108.0 no
C15 C16 H162 108.0 no
C17 C16 H162 108.0 no
H161 C16 H162 109.5 no
C16 C17 C18 112.11(10) yes
C16 C17 H171 108.8 no
C18 C17 H171 108.8 no
C16 C17 H172 108.8 no
C18 C17 H172 108.8 no
H171 C17 H172 109.5 no
C17 C18 N1 111.85(11) yes
C17 C18 H181 108.9 no
N1 C18 H181 108.9 no
C17 C18 H182 108.9 no
N1 C18 H182 108.9 no
H181 C18 H182 109.5 no

loop_
_geom_bond_atom_site_label_1
_geom_bond_atom_site_label_2
_geom_bond_distance
_geom_bond_publ_flag
N1 C2 1.3902(16) yes
N1 C9 1.3676(16) yes
N1 C18 1.4611(16) yes
C2 C3 1.3934(19) yes
C2 C7 1.4094(18) yes
C3 C4 1.384(2) yes
C3 H3 0.950 no
C4 C5 1.403(2) yes
C4 H4 0.950 no
C5 C6 1.383(2) yes
C5 H5 0.950 no
C6 C7 1.4027(18) yes
C6 H6 0.950 no
C7 C8 1.4447(18) yes
C8 C81 1.4430(18) yes
C8 C9 1.3888(17) yes
C81 O82 1.2231(17) yes
C81 H8 0.950 no
C9 C10 1.4733(17) yes
C10 C11 1.3873(19) yes
C10 C15 1.4128(17) yes
C11 F11 1.3617(15) yes
C11 C12 1.3782(19) yes
C12 C13 1.386(2) yes
C12 H12 0.950 no
C13 C14 1.390(2) yes
C13 H13 0.950 no
C14 C15 1.3921(19) yes
C14 H14 0.950 no
C15 C16 1.5129(18) yes
C16 C17 1.5421(19) yes
C16 H161 0.990 no
C16 H162 0.990 no
C17 C18 1.5290(18) yes
C17 H171 0.990 no
C17 H172 0.990 no
C18 H181 0.990 no
C18 H182 0.990 no

loop_
_cod_related_entry_id
_cod_related_entry_database
_cod_related_entry_code
1 ChemSpider 30660228
